data_2242555
loop_
_publ_author_name
'Frey, Steven T.'
'Ramirez, Hillary A.'
'Kaur, Manpreet'
'Jasinski, Jerry P.'

_publ_section_title
;
 Crystal structure of a seven-coordinate manganese(II) complex with
 tris(pyridin-2-ylmethyl)amine (TMPA)
;
_journal_coeditor_code TX2006
_journal_issue 8
_journal_name_full 'Acta Crystallographica Section E'
_journal_page_first 1075
_journal_page_last 1078
_journal_paper_doi 10.1107/S2056989018009611
_journal_volume 74
_journal_year 2018
_chemical_formula_iupac '[Mn (C2 H3 O2) (C18 H18 N4) (C H4 O)] (C24 H20 B)'
_chemical_formula_moiety 'C21 H25 Mn N4 O3 +, C24 H20 B -'
_chemical_formula_sum 'C45 H45 B Mn N4 O3'
_chemical_formula_weight 755.60
_chemical_name_systematic
;(Acetato-\k^2^<i>O</i>,<i>O</i>')(methanol-\k<i>O</i>)[tris(pyridin-2-ylmethyl)amine-\k^4^<i>N</i>,<i>N</i>',<i>N</i>'',<i>N</i>''']manganese(II)
tetraphenylborate
;
_space_group_crystal_system triclinic
_space_group_IT_number 2
_space_group_name_Hall '-P 1'
_space_group_name_H-M_alt 'P -1'
_symmetry_space_group_name_Hall '-P 1'
_symmetry_space_group_name_H-M 'P -1'
_atom_sites_solution_hydrogens geom
_atom_sites_solution_primary direct
_audit_creation_method
;
Olex2 1.2
(compiled 2016.02.19 svn.r3266 for OlexSys, GUI svn.r5155)
;
_cell_angle_alpha 82.041(5)
_cell_angle_beta 70.671(6)
_cell_angle_gamma 85.870(5)
_cell_formula_units_Z 2
_cell_length_a 11.3885(8)
_cell_length_b 11.7598(7)
_cell_length_c 15.6703(10)
_cell_measurement_reflns_used 6236
_cell_measurement_temperature 173(2)
_cell_measurement_theta_max 32.1740
_cell_measurement_theta_min 3.4630
_cell_volume 1960.5(2)
_computing_cell_refinement
;
CrysAlis PRO (Agilent, 2014)
;
_computing_data_collection
;
CrysAlis PRO (Agilent, 2014)
;
_computing_data_reduction
;
CrysAlis PRO (Agilent, 2014)
;
_computing_molecular_graphics
;
<i>OLEX2</i> (Dolomanov et al., 2009)
;
_computing_publication_material
;
<i>OLEX2</i> (Dolomanov et al., 2009)
;
_computing_structure_refinement
;
SHELXL2014 (Sheldrick, 2015b)
;
_computing_structure_solution
;
SHELXT (Sheldrick, 2015a)
;
_diffrn_ambient_temperature 173(2)
_diffrn_detector_area_resol_mean 16.0416
_diffrn_measured_fraction_theta_full 0.997
_diffrn_measured_fraction_theta_max 0.885
_diffrn_measurement_device 'four-circle diffractometer'
_diffrn_measurement_device_type 'Rigaku Oxford Diffraction'
_diffrn_measurement_method '\w scans'
_diffrn_radiation_monochromator graphite
_diffrn_radiation_type MoK\a
_diffrn_radiation_wavelength 0.71073
_diffrn_reflns_av_R_equivalents 0.0289
_diffrn_reflns_limit_h_max 16
_diffrn_reflns_limit_h_min -16
_diffrn_reflns_limit_k_max 17
_diffrn_reflns_limit_k_min -17
_diffrn_reflns_limit_l_max 23
_diffrn_reflns_limit_l_min -23
_diffrn_reflns_number 24707
_diffrn_reflns_theta_full 26.000
_diffrn_reflns_theta_max 32.840
_diffrn_reflns_theta_min 3.096
_exptl_absorpt_coefficient_mu 0.382
_exptl_absorpt_correction_T_max 1.00000
_exptl_absorpt_correction_T_min 0.83563
_exptl_absorpt_correction_type multi-scan
_exptl_absorpt_process_details
;
(CrysAlis PRO; Agilent, 2014)
;
_exptl_crystal_colour orange
_exptl_crystal_density_diffrn 1.280
_exptl_crystal_description prism
_exptl_crystal_F_000 794
_exptl_crystal_size_max 0.44
_exptl_crystal_size_mid 0.38
_exptl_crystal_size_min 0.26
_refine_diff_density_max 0.364
_refine_diff_density_min -0.300
_refine_ls_extinction_method none
_refine_ls_goodness_of_fit_ref 1.028
_refine_ls_hydrogen_treatment constr
_refine_ls_matrix_type full
_refine_ls_number_parameters 492
_refine_ls_number_reflns 12901
_refine_ls_number_restraints 3
_refine_ls_restrained_S_all 1.028
_refine_ls_R_factor_all 0.0751
_refine_ls_R_factor_gt 0.0472
_refine_ls_shift/su_max 0.004
_refine_ls_shift/su_mean 0.000
_refine_ls_structure_factor_coef Fsqd
_refine_ls_weighting_details 'w=1/[\s^2^(Fo^2^)+(0.0476P)^2^+0.5222P] where P=(Fo^2^+2Fc^2^)/3'
_refine_ls_weighting_scheme calc
_refine_ls_wR_factor_gt 0.1052
_refine_ls_wR_factor_ref 0.1220
_reflns_number_gt 9324
_reflns_number_total 12901
_reflns_threshold_expression 'I > 2\s(I)'
_cod_data_source_file tx2006sup1.cif
_cod_data_source_block I
_cod_database_code 2242555
_shelx_space_group_comment
;
The symmetry employed for this shelxl refinement is uniquely defined
by the following loop, which should always be used as a source of
symmetry information in preference to the above space-group names.
They are only intended as comments.
;
_shelxl_version_number 2014/6

loop_
_space_group_symop_operation_xyz
'x, y, z'
'-x, -y, -z'

loop_
_atom_site_type_symbol
_atom_site_label
_atom_site_fract_x
_atom_site_fract_y
_atom_site_fract_z
_atom_site_U_iso_or_equiv
_atom_site_adp_type
_atom_site_calc_flag
_atom_site_occupancy
Mn Mn1 0.56866(2) 0.16825(2) 0.32745(2) 0.02659(7) Uani d 1
O O1 0.63017(13) -0.01175(10) 0.34698(8) 0.0391(3) Uani d 1
H H1 0.613(2) -0.0420(12) 0.4030(7) 0.059 Uiso d 1
O O2 0.41990(12) 0.11321(10) 0.48365(8) 0.0385(3) Uani d 1
O O3 0.36694(11) 0.14978(11) 0.36100(8) 0.0388(3) Uani d 1
N N1 0.68813(14) 0.21241(12) 0.40889(10) 0.0360(3) Uani d 1
N N2 0.77041(12) 0.22294(11) 0.22297(9) 0.0287(3) Uani d 1
N N3 0.57535(12) 0.13981(10) 0.18346(8) 0.0267(3) Uani d 1
N N4 0.54497(12) 0.35519(11) 0.27955(8) 0.0263(3) Uani d 1
C C1 0.68402(14) 0.15094(12) 0.11539(10) 0.0270(3) Uani d 1
C C2 0.79743(15) 0.16420(15) 0.14101(11) 0.0344(3) Uani d 1
H H2A 0.8349 0.0873 0.1520 0.041 Uiso calc 1
H H2B 0.8593 0.2084 0.0894 0.041 Uiso calc 1
C C3 0.85963(16) 0.18541(15) 0.27130(12) 0.0367(4) Uani d 1
H H3A 0.9397 0.2234 0.2387 0.044 Uiso calc 1
H H3B 0.8749 0.1014 0.2717 0.044 Uiso calc 1
C C4 0.81202(17) 0.21393(14) 0.36774(12) 0.0365(4) Uani d 1
C C5 0.8922(2) 0.23550(16) 0.41321(15) 0.0491(5) Uani d 1
H H5 0.9795 0.2366 0.3829 0.059 Uiso calc 1
C C6 0.8438(3) 0.25523(18) 0.50269(16) 0.0596(6) Uani d 1
H H6 0.8973 0.2682 0.5355 0.071 Uiso calc 1
C C7 0.7165(3) 0.25604(18) 0.54439(15) 0.0568(6) Uani d 1
H H7 0.6811 0.2711 0.6059 0.068 Uiso calc 1
C C8 0.6414(2) 0.23465(16) 0.49564(12) 0.0444(4) Uani d 1
H H8 0.5537 0.2357 0.5243 0.053 Uiso calc 1
C C9 0.69333(16) 0.14408(13) 0.02599(10) 0.0325(3) Uani d 1
H H9 0.7714 0.1523 -0.0211 0.039 Uiso calc 1
C C10 0.58756(18) 0.12519(14) 0.00635(11) 0.0370(4) Uani d 1
H H10 0.5917 0.1203 -0.0546 0.044 Uiso calc 1
C C11 0.47552(17) 0.11350(14) 0.07615(12) 0.0356(4) Uani d 1
H H11 0.4014 0.0999 0.0644 0.043 Uiso calc 1
C C12 0.47377(15) 0.12198(13) 0.16317(11) 0.0304(3) Uani d 1
H H12 0.3965 0.1148 0.2112 0.037 Uiso calc 1
C C13 0.76954(15) 0.34957(14) 0.20102(12) 0.0343(3) Uani d 1
H H13A 0.8208 0.3691 0.1365 0.041 Uiso calc 1
H H13B 0.8098 0.3824 0.2389 0.041 Uiso calc 1
C C14 0.64285(14) 0.40629(13) 0.21531(10) 0.0265(3) Uani d 1
C C15 0.63108(16) 0.51242(14) 0.16752(11) 0.0350(4) Uani d 1
H H15 0.7008 0.5458 0.1207 0.042 Uiso calc 1
C C16 0.51625(18) 0.56882(15) 0.18919(14) 0.0424(4) Uani d 1
H H16 0.5064 0.6423 0.1580 0.051 Uiso calc 1
C C17 0.41608(17) 0.51760(15) 0.25640(13) 0.0389(4) Uani d 1
H H17 0.3367 0.5555 0.2731 0.047 Uiso calc 1
C C18 0.43378(15) 0.41047(13) 0.29869(11) 0.0304(3) Uani d 1
H H18 0.3642 0.3739 0.3435 0.036 Uiso calc 1
C C19 0.33901(15) 0.11975(13) 0.44512(10) 0.0298(3) Uani d 1
C C20 0.20607(17) 0.09291(19) 0.49920(13) 0.0473(5) Uani d 1
H H20A 0.1625 0.1621 0.5240 0.071 Uiso calc 1
H H20B 0.2037 0.0322 0.5493 0.071 Uiso calc 1
H H20C 0.1652 0.0669 0.4596 0.071 Uiso calc 1
C C21 0.6314(2) -0.10245(16) 0.29597(14) 0.0516(5) Uani d 1
H H21A 0.6816 -0.0813 0.2322 0.077 Uiso calc 1
H H21B 0.5461 -0.1167 0.2996 0.077 Uiso calc 1
H H21C 0.6675 -0.1721 0.3208 0.077 Uiso calc 1
C C22 0.87749(14) 0.44057(12) 0.82076(11) 0.0275(3) Uani d 1
C C23 0.88441(18) 0.54783(14) 0.76863(13) 0.0385(4) Uani d 1
H H23 0.9513 0.5613 0.7131 0.046 Uiso calc 1
C C24 0.7964(2) 0.63588(16) 0.79538(17) 0.0520(5) Uani d 1
H H24 0.8044 0.7079 0.7584 0.062 Uiso calc 1
C C25 0.6982(2) 0.61887(17) 0.87495(16) 0.0518(5) Uani d 1
H H25 0.6373 0.6783 0.8924 0.062 Uiso calc 1
C C26 0.68858(18) 0.51532(17) 0.92930(14) 0.0433(4) Uani d 1
H H26 0.6213 0.5030 0.9847 0.052 Uiso calc 1
C C27 0.77791(15) 0.42884(14) 0.90271(11) 0.0328(3) Uani d 1
H H27 0.7712 0.3586 0.9419 0.039 Uiso calc 1
C C28 0.90673(13) 0.22992(12) 0.76412(9) 0.0239(3) Uani d 1
C C29 0.77827(14) 0.22214(13) 0.78503(10) 0.0260(3) Uani d 1
H H29 0.7251 0.2787 0.8177 0.031 Uiso calc 1
C C30 0.72484(15) 0.13489(15) 0.75994(11) 0.0323(3) Uani d 1
H H30 0.6369 0.1328 0.7760 0.039 Uiso calc 1
C C31 0.79897(16) 0.05108(15) 0.71164(11) 0.0343(4) Uani d 1
H H31 0.7629 -0.0084 0.6942 0.041 Uiso calc 1
C C32 0.92625(16) 0.05606(14) 0.68956(11) 0.0334(3) Uani d 1
H H32 0.9787 -0.0005 0.6564 0.040 Uiso calc 1
C C33 0.97842(15) 0.14322(13) 0.71539(11) 0.0299(3) Uani d 1
H H33 1.0664 0.1442 0.6994 0.036 Uiso calc 1
C C34 1.02371(13) 0.28206(12) 0.87796(10) 0.0238(3) Uani d 1
C C35 1.05266(15) 0.16588(13) 0.89976(11) 0.0305(3) Uani d 1
H H35 1.0374 0.1108 0.8660 0.037 Uiso calc 1
C C36 1.10278(16) 0.12836(15) 0.96888(12) 0.0370(4) Uani d 1
H H36 1.1217 0.0490 0.9809 0.044 Uiso calc 1
C C37 1.12527(15) 0.20534(16) 1.02014(12) 0.0361(4) Uani d 1
H H37 1.1606 0.1798 1.0668 0.043 Uiso calc 1
C C38 1.09545(15) 0.32066(15) 1.00249(11) 0.0327(3) Uani d 1
H H38 1.1088 0.3747 1.0379 0.039 Uiso calc 1
C C39 1.04616(14) 0.35686(13) 0.93316(11) 0.0286(3) Uani d 1
H H39 1.0265 0.4363 0.9223 0.034 Uiso calc 1
C C40 1.09510(15) 0.37221(12) 0.70190(10) 0.0277(3) Uani d 1
C C41 1.21400(15) 0.38527(13) 0.70467(11) 0.0314(3) Uani d 1
H H41 1.2281 0.3688 0.7616 0.038 Uiso calc 1
C C42 1.31390(17) 0.42153(16) 0.62752(13) 0.0414(4) Uani d 1
H H42 1.3934 0.4299 0.6329 0.050 Uiso calc 1
C C43 1.2972(2) 0.44500(17) 0.54396(13) 0.0484(5) Uani d 1
H H43 1.3649 0.4689 0.4912 0.058 Uiso calc 1
C C44 1.1809(2) 0.43339(18) 0.53774(13) 0.0509(5) Uani d 1
H H44 1.1680 0.4498 0.4804 0.061 Uiso calc 1
C C45 1.08230(18) 0.39766(16) 0.61519(12) 0.0403(4) Uani d 1
H H45 1.0030 0.3902 0.6091 0.048 Uiso calc 1
B B1 0.97542(15) 0.33157(13) 0.79157(11) 0.0245(3) Uani d 1

loop_
_atom_site_aniso_label
_atom_site_aniso_U_11
_atom_site_aniso_U_22
_atom_site_aniso_U_33
_atom_site_aniso_U_12
_atom_site_aniso_U_13
_atom_site_aniso_U_23
Mn1 0.02860(12) 0.02566(12) 0.02341(11) -0.00437(8) -0.00563(9) -0.00115(8)
O1 0.0554(8) 0.0279(6) 0.0311(6) 0.0023(5) -0.0115(6) -0.0019(5)
O2 0.0386(7) 0.0386(7) 0.0363(6) -0.0014(5) -0.0102(5) -0.0024(5)
O3 0.0376(7) 0.0460(7) 0.0263(6) -0.0104(5) -0.0018(5) 0.0002(5)
N1 0.0463(9) 0.0316(7) 0.0326(7) -0.0079(6) -0.0160(6) -0.0003(5)
N2 0.0265(6) 0.0273(6) 0.0319(7) -0.0024(5) -0.0086(5) -0.0034(5)
N3 0.0292(6) 0.0236(6) 0.0241(6) -0.0041(5) -0.0042(5) -0.0019(5)
N4 0.0280(6) 0.0262(6) 0.0251(6) -0.0031(5) -0.0085(5) -0.0036(5)
C1 0.0289(7) 0.0203(6) 0.0270(7) -0.0010(5) -0.0030(6) -0.0016(5)
C2 0.0253(8) 0.0398(9) 0.0348(8) -0.0005(6) -0.0030(6) -0.0107(7)
C3 0.0305(8) 0.0372(9) 0.0446(10) -0.0005(7) -0.0156(7) -0.0037(7)
C4 0.0451(10) 0.0272(8) 0.0427(9) -0.0071(7) -0.0231(8) 0.0026(6)
C5 0.0594(13) 0.0370(10) 0.0644(13) -0.0122(8) -0.0396(11) 0.0031(9)
C6 0.0905(19) 0.0443(11) 0.0657(15) -0.0172(11) -0.0548(14) 0.0016(10)
C7 0.0952(19) 0.0447(11) 0.0406(11) -0.0183(11) -0.0340(12) -0.0010(8)
C8 0.0651(13) 0.0388(9) 0.0310(9) -0.0133(8) -0.0169(9) 0.0000(7)
C9 0.0385(9) 0.0268(7) 0.0245(7) -0.0002(6) -0.0002(6) -0.0030(6)
C10 0.0500(11) 0.0342(8) 0.0276(8) -0.0006(7) -0.0125(7) -0.0070(6)
C11 0.0402(9) 0.0337(8) 0.0373(9) -0.0029(7) -0.0160(7) -0.0092(7)
C12 0.0299(8) 0.0296(7) 0.0296(7) -0.0064(6) -0.0054(6) -0.0042(6)
C13 0.0279(8) 0.0296(8) 0.0400(9) -0.0061(6) -0.0049(7) 0.0011(6)
C14 0.0288(7) 0.0273(7) 0.0247(7) -0.0056(6) -0.0092(6) -0.0034(5)
C15 0.0370(9) 0.0350(8) 0.0344(8) -0.0118(7) -0.0154(7) 0.0057(6)
C16 0.0436(10) 0.0337(9) 0.0539(11) -0.0046(7) -0.0266(9) 0.0104(8)
C17 0.0343(9) 0.0360(9) 0.0493(10) 0.0015(7) -0.0194(8) -0.0017(7)
C18 0.0288(8) 0.0315(8) 0.0306(8) -0.0032(6) -0.0086(6) -0.0043(6)
C19 0.0329(8) 0.0229(7) 0.0279(7) -0.0030(6) -0.0017(6) -0.0038(5)
C20 0.0340(9) 0.0643(13) 0.0331(9) -0.0098(8) 0.0030(7) -0.0010(8)
C21 0.0766(15) 0.0312(9) 0.0400(10) -0.0003(9) -0.0088(10) -0.0067(7)
C22 0.0298(8) 0.0228(7) 0.0353(8) -0.0003(5) -0.0167(6) -0.0068(6)
C23 0.0437(10) 0.0255(8) 0.0508(10) -0.0020(7) -0.0224(8) -0.0015(7)
C24 0.0655(14) 0.0262(9) 0.0791(15) 0.0092(8) -0.0450(13) -0.0071(9)
C25 0.0553(13) 0.0427(11) 0.0744(15) 0.0252(9) -0.0403(12) -0.0301(10)
C26 0.0363(9) 0.0539(11) 0.0498(11) 0.0155(8) -0.0217(8) -0.0294(9)
C27 0.0329(8) 0.0333(8) 0.0356(8) 0.0059(6) -0.0139(7) -0.0121(6)
C28 0.0258(7) 0.0229(6) 0.0228(6) -0.0036(5) -0.0074(5) -0.0022(5)
C29 0.0254(7) 0.0287(7) 0.0241(7) -0.0019(5) -0.0082(5) -0.0032(5)
C30 0.0270(8) 0.0430(9) 0.0277(7) -0.0105(6) -0.0078(6) -0.0048(6)
C31 0.0387(9) 0.0379(9) 0.0272(7) -0.0170(7) -0.0077(6) -0.0061(6)
C32 0.0371(9) 0.0296(8) 0.0327(8) -0.0054(6) -0.0066(7) -0.0112(6)
C33 0.0261(7) 0.0310(8) 0.0336(8) -0.0037(6) -0.0081(6) -0.0095(6)
C34 0.0187(6) 0.0241(6) 0.0263(7) -0.0019(5) -0.0035(5) -0.0043(5)
C35 0.0314(8) 0.0282(7) 0.0323(8) 0.0028(6) -0.0098(6) -0.0084(6)
C36 0.0355(9) 0.0330(8) 0.0415(9) 0.0100(7) -0.0134(7) -0.0047(7)
C37 0.0270(8) 0.0482(10) 0.0347(8) 0.0034(7) -0.0130(7) -0.0046(7)
C38 0.0282(8) 0.0393(9) 0.0331(8) -0.0051(6) -0.0109(6) -0.0080(7)
C39 0.0268(7) 0.0258(7) 0.0334(8) -0.0046(5) -0.0087(6) -0.0053(6)
C40 0.0312(8) 0.0214(7) 0.0298(7) -0.0058(5) -0.0072(6) -0.0047(5)
C41 0.0291(8) 0.0293(7) 0.0326(8) -0.0060(6) -0.0035(6) -0.0072(6)
C42 0.0326(9) 0.0410(9) 0.0434(10) -0.0115(7) 0.0009(7) -0.0089(8)
C43 0.0513(12) 0.0440(10) 0.0369(10) -0.0175(8) 0.0060(8) -0.0043(8)
C44 0.0677(14) 0.0531(12) 0.0283(9) -0.0187(10) -0.0109(9) 0.0040(8)
C45 0.0447(10) 0.0445(10) 0.0324(9) -0.0129(8) -0.0128(7) -0.0008(7)
B1 0.0241(8) 0.0207(7) 0.0282(8) -0.0029(6) -0.0069(6) -0.0041(6)

loop_
_atom_type_symbol
_atom_type_description
_atom_type_scat_dispersion_real
_atom_type_scat_dispersion_imag
_atom_type_scat_source
C C 0.0033 0.0016 'International Tables Vol C Tables 4.2.6.8 and 6.1.1.4'
H H 0.0000 0.0000 'International Tables Vol C Tables 4.2.6.8 and 6.1.1.4'
B B 0.0013 0.0007 'International Tables Vol C Tables 4.2.6.8 and 6.1.1.4'
Mn Mn 0.3368 0.7283 'International Tables Vol C Tables 4.2.6.8 and 6.1.1.4'
N N 0.0061 0.0033 'International Tables Vol C Tables 4.2.6.8 and 6.1.1.4'
O O 0.0106 0.0060 'International Tables Vol C Tables 4.2.6.8 and 6.1.1.4'

loop_
_geom_angle_atom_site_label_1
_geom_angle_atom_site_label_2
_geom_angle_atom_site_label_3
_geom_angle
_geom_angle_publ_flag
O1 Mn1 O2 81.52(4) y
O1 Mn1 O3 101.03(5) ?
O1 Mn1 N1 88.33(5) ?
O1 Mn1 N2 92.28(5) ?
O1 Mn1 N3 88.03(4) ?
O1 Mn1 N4 166.95(5) y
O2 Mn1 O3 54.74(4) y
O3 Mn1 N1 132.87(5) ?
O3 Mn1 N2 152.00(5) ?
O3 Mn1 N3 83.91(5) ?
O3 Mn1 N4 88.91(5) ?
N1 Mn1 O2 81.88(5) ?
N1 Mn1 N2 71.41(5) ?
N1 Mn1 N3 142.97(5) ?
N2 Mn1 O2 152.77(5) ?
N3 Mn1 O2 133.76(4) ?
N3 Mn1 N2 71.94(5) ?
N4 Mn1 O2 111.30(4) ?
N4 Mn1 N1 91.07(5) ?
N2 Mn1 N4 75.20(4) y
N4 Mn1 N3 84.61(4) ?
Mn1 O1 H1 115.2(11) ?
C21 O1 Mn1 129.43(12) ?
C21 O1 H1 106.3(11) ?
C19 O2 Mn1 85.21(9) ?
C19 O3 Mn1 99.20(11) ?
C4 N1 Mn1 117.72(11) ?
C8 N1 Mn1 123.44(13) ?
C8 N1 C4 118.83(16) ?
C2 N2 Mn1 109.13(9) ?
C2 N2 C13 112.02(13) ?
C3 N2 Mn1 106.06(10) ?
C3 N2 C2 110.69(13) ?
C3 N2 C13 110.45(13) ?
C13 N2 Mn1 108.28(9) ?
C1 N3 Mn1 118.77(10) ?
C12 N3 Mn1 122.76(10) ?
C12 N3 C1 118.23(13) ?
C14 N4 Mn1 117.29(10) ?
C18 N4 Mn1 123.01(10) ?
C18 N4 C14 118.46(13) ?
N3 C1 C2 116.93(14) ?
N3 C1 C9 122.07(15) ?
C9 C1 C2 120.91(14) ?
N2 C2 C1 112.94(13) ?
N2 C2 H2A 109.0 ?
N2 C2 H2B 109.0 ?
C1 C2 H2A 109.0 ?
C1 C2 H2B 109.0 ?
H2A C2 H2B 107.8 ?
N2 C3 H3A 109.4 ?
N2 C3 H3B 109.4 ?
N2 C3 C4 111.33(14) ?
H3A C3 H3B 108.0 ?
C4 C3 H3A 109.4 ?
C4 C3 H3B 109.4 ?
N1 C4 C3 116.60(15) ?
N1 C4 C5 121.68(18) ?
C5 C4 C3 121.66(18) ?
C4 C5 H5 120.4 ?
C6 C5 C4 119.1(2) ?
C6 C5 H5 120.4 ?
C5 C6 H6 120.4 ?
C5 C6 C7 119.2(2) ?
C7 C6 H6 120.4 ?
C6 C7 H7 120.5 ?
C8 C7 C6 119.1(2) ?
C8 C7 H7 120.5 ?
N1 C8 C7 122.1(2) ?
N1 C8 H8 119.0 ?
C7 C8 H8 119.0 ?
C1 C9 H9 120.5 ?
C10 C9 C1 118.90(15) ?
C10 C9 H9 120.5 ?
C9 C10 H10 120.4 ?
C9 C10 C11 119.28(15) ?
C11 C10 H10 120.4 ?
C10 C11 H11 120.8 ?
C12 C11 C10 118.34(16) ?
C12 C11 H11 120.8 ?
N3 C12 C11 123.17(15) ?
N3 C12 H12 118.4 ?
C11 C12 H12 118.4 ?
N2 C13 H13A 108.4 ?
N2 C13 H13B 108.4 ?
N2 C13 C14 115.31(13) ?
H13A C13 H13B 107.5 ?
C14 C13 H13A 108.4 ?
C14 C13 H13B 108.4 ?
N4 C14 C13 118.13(13) ?
N4 C14 C15 121.82(15) ?
C15 C14 C13 119.89(14) ?
C14 C15 H15 120.6 ?
C16 C15 C14 118.85(16) ?
C16 C15 H15 120.6 ?
C15 C16 H16 120.3 ?
C17 C16 C15 119.44(16) ?
C17 C16 H16 120.3 ?
C16 C17 H17 120.8 ?
C18 C17 C16 118.46(16) ?
C18 C17 H17 120.8 ?
N4 C18 C17 122.91(15) ?
N4 C18 H18 118.5 ?
C17 C18 H18 118.5 ?
O2 C19 O3 120.79(15) ?
O2 C19 C20 120.41(15) ?
O3 C19 C20 118.79(16) ?
C19 C20 H20A 109.5 ?
C19 C20 H20B 109.5 ?
C19 C20 H20C 109.5 ?
H20A C20 H20B 109.5 ?
H20A C20 H20C 109.5 ?
H20B C20 H20C 109.5 ?
O1 C21 H21A 109.5 ?
O1 C21 H21B 109.5 ?
O1 C21 H21C 109.5 ?
H21A C21 H21B 109.5 ?
H21A C21 H21C 109.5 ?
H21B C21 H21C 109.5 ?
C23 C22 C27 115.29(15) ?
C23 C22 B1 124.68(15) ?
C27 C22 B1 120.02(13) ?
C22 C23 H23 118.9 ?
C24 C23 C22 122.17(19) ?
C24 C23 H23 118.9 ?
C23 C24 H24 119.9 ?
C25 C24 C23 120.28(19) ?
C25 C24 H24 119.9 ?
C24 C25 H25 120.2 ?
C24 C25 C26 119.65(17) ?
C26 C25 H25 120.2 ?
C25 C26 H26 120.2 ?
C25 C26 C27 119.6(2) ?
C27 C26 H26 120.2 ?
C22 C27 H27 118.5 ?
C26 C27 C22 122.97(17) ?
C26 C27 H27 118.5 ?
C29 C28 C33 114.96(13) ?
C29 C28 B1 124.89(13) ?
C33 C28 B1 120.14(13) ?
C28 C29 H29 118.6 ?
C30 C29 C28 122.70(14) ?
C30 C29 H29 118.6 ?
C29 C30 H30 119.7 ?
C31 C30 C29 120.52(15) ?
C31 C30 H30 119.7 ?
C30 C31 H31 120.8 ?
C32 C31 C30 118.45(14) ?
C32 C31 H31 120.8 ?
C31 C32 H32 119.8 ?
C31 C32 C33 120.48(15) ?
C33 C32 H32 119.8 ?
C28 C33 H33 118.6 ?
C32 C33 C28 122.87(15) ?
C32 C33 H33 118.6 ?
C35 C34 C39 114.69(14) ?
C35 C34 B1 124.20(13) ?
C39 C34 B1 121.01(13) ?
C34 C35 H35 118.7 ?
C36 C35 C34 122.57(15) ?
C36 C35 H35 118.7 ?
C35 C36 H36 119.7 ?
C37 C36 C35 120.60(16) ?
C37 C36 H36 119.7 ?
C36 C37 H37 120.6 ?
C36 C37 C38 118.89(15) ?
C38 C37 H37 120.6 ?
C37 C38 H38 120.1 ?
C39 C38 C37 119.87(15) ?
C39 C38 H38 120.1 ?
C34 C39 H39 118.3 ?
C38 C39 C34 123.35(14) ?
C38 C39 H39 118.3 ?
C41 C40 C45 114.91(15) ?
C41 C40 B1 124.17(14) ?
C45 C40 B1 120.91(14) ?
C40 C41 H41 118.5 ?
C40 C41 C42 123.04(16) ?
C42 C41 H41 118.5 ?
C41 C42 H42 120.0 ?
C43 C42 C41 120.06(18) ?
C43 C42 H42 120.0 ?
C42 C43 H43 120.5 ?
C42 C43 C44 119.05(17) ?
C44 C43 H43 120.5 ?
C43 C44 H44 119.9 ?
C43 C44 C45 120.23(18) ?
C45 C44 H44 119.9 ?
C40 C45 H45 118.6 ?
C44 C45 C40 122.71(18) ?
C44 C45 H45 118.6 ?
C22 B1 C28 110.31(12) ?
C34 B1 C22 108.42(12) ?
C34 B1 C28 110.47(11) ?
C40 B1 C22 110.69(12) ?
C40 B1 C28 107.22(12) ?
C40 B1 C34 109.72(12) ?

loop_
_geom_bond_atom_site_label_1
_geom_bond_atom_site_label_2
_geom_bond_distance
_geom_bond_publ_flag
Mn1 O1 2.1941(12) y
Mn1 O2 2.5009(12) y
Mn1 O3 2.2004(13) y
Mn1 N1 2.2769(15) y
Mn1 N2 2.4092(13) y
Mn1 N3 2.3022(13) y
Mn1 N4 2.2496(13) y
O1 H1 0.863(9) ?
O1 C21 1.415(2) ?
O2 C19 1.251(2) ?
O3 C19 1.2541(19) ?
N1 C4 1.343(2) ?
N1 C8 1.341(2) ?
N2 C2 1.475(2) ?
N2 C3 1.467(2) ?
N2 C13 1.481(2) ?
N3 C1 1.3406(19) ?
N3 C12 1.334(2) ?
N4 C14 1.3428(19) ?
N4 C18 1.342(2) ?
C1 C2 1.498(2) ?
C1 C9 1.383(2) ?
C2 H2A 0.9900 ?
C2 H2B 0.9900 ?
C3 H3A 0.9900 ?
C3 H3B 0.9900 ?
C3 C4 1.504(3) ?
C4 C5 1.386(3) ?
C5 H5 0.9500 ?
C5 C6 1.372(3) ?
C6 H6 0.9500 ?
C6 C7 1.379(4) ?
C7 H7 0.9500 ?
C7 C8 1.377(3) ?
C8 H8 0.9500 ?
C9 H9 0.9500 ?
C9 C10 1.378(3) ?
C10 H10 0.9500 ?
C10 C11 1.379(2) ?
C11 H11 0.9500 ?
C11 C12 1.375(2) ?
C12 H12 0.9500 ?
C13 H13A 0.9900 ?
C13 H13B 0.9900 ?
C13 C14 1.505(2) ?
C14 C15 1.386(2) ?
C15 H15 0.9500 ?
C15 C16 1.382(3) ?
C16 H16 0.9500 ?
C16 C17 1.379(3) ?
C17 H17 0.9500 ?
C17 C18 1.374(2) ?
C18 H18 0.9500 ?
C19 C20 1.502(2) ?
C20 H20A 0.9800 ?
C20 H20B 0.9800 ?
C20 H20C 0.9800 ?
C21 H21A 0.9800 ?
C21 H21B 0.9800 ?
C21 H21C 0.9800 ?
C22 C23 1.397(2) ?
C22 C27 1.401(2) ?
C22 B1 1.648(2) ?
C23 H23 0.9500 ?
C23 C24 1.395(3) ?
C24 H24 0.9500 ?
C24 C25 1.373(3) ?
C25 H25 0.9500 ?
C25 C26 1.375(3) ?
C26 H26 0.9500 ?
C26 C27 1.389(2) ?
C27 H27 0.9500 ?
C28 C29 1.396(2) ?
C28 C33 1.404(2) ?
C28 B1 1.651(2) ?
C29 H29 0.9500 ?
C29 C30 1.392(2) ?
C30 H30 0.9500 ?
C30 C31 1.386(2) ?
C31 H31 0.9500 ?
C31 C32 1.378(2) ?
C32 H32 0.9500 ?
C32 C33 1.389(2) ?
C33 H33 0.9500 ?
C34 C35 1.404(2) ?
C34 C39 1.406(2) ?
C34 B1 1.644(2) ?
C35 H35 0.9500 ?
C35 C36 1.391(2) ?
C36 H36 0.9500 ?
C36 C37 1.379(3) ?
C37 H37 0.9500 ?
C37 C38 1.387(2) ?
C38 H38 0.9500 ?
C38 C39 1.385(2) ?
C39 H39 0.9500 ?
C40 C41 1.389(2) ?
C40 C45 1.403(2) ?
C40 B1 1.643(2) ?
C41 H41 0.9500 ?
C41 C42 1.398(2) ?
C42 H42 0.9500 ?
C42 C43 1.372(3) ?
C43 H43 0.9500 ?
C43 C44 1.378(3) ?
C44 H44 0.9500 ?
C44 C45 1.391(3) ?
C45 H45 0.9500 ?

loop_
_geom_hbond_atom_site_label_D
_geom_hbond_atom_site_label_H
_geom_hbond_atom_site_label_A
_geom_hbond_site_symmetry_A
_geom_hbond_distance_DH
_geom_hbond_distance_HA
_geom_hbond_distance_DA
_geom_hbond_angle_DHA
O1 H1 O2 2_656 0.863(9) 1.786(9) 2.6480(17) 176.3(16)
C8 H8 O2 . 0.95 2.45 3.056(2) 121.4
C12 H12 O3 . 0.95 2.35 2.987(2) 124.1
C2 H2B Cg6 1_554 0.99 2.70 3.6260(18) 156
C38 H38 Cg4 2_767 0.95 2.81 3.7135(19) 158
C42 H42 Cg3 2_766 0.95 2.96 3.659(2) 131
Cg1 . Cg7 2_766 . . 4.2073(11) .
Cg2 . Cg3 1_555 . . 4.6125(10) .
Cg3 . Cg4 2_666 . . 4.2267(12) .
Cg4 . Cg6 2_767 . . 5.0645(11) .

loop_
_geom_torsion_atom_site_label_1
_geom_torsion_atom_site_label_2
_geom_torsion_atom_site_label_3
_geom_torsion_atom_site_label_4
_geom_torsion
Mn1 O2 C19 O3 -2.16(14)
Mn1 O2 C19 C20 178.52(15)
Mn1 O3 C19 O2 2.48(16)
Mn1 O3 C19 C20 -178.19(13)
Mn1 N1 C4 C3 -0.32(19)
Mn1 N1 C4 C5 -177.45(13)
Mn1 N1 C8 C7 177.02(14)
Mn1 N2 C2 C1 35.27(16)
Mn1 N2 C3 C4 -43.91(15)
Mn1 N2 C13 C14 -22.55(17)
Mn1 N3 C1 C2 8.77(17)
Mn1 N3 C1 C9 -174.82(11)
Mn1 N3 C12 C11 174.96(12)
Mn1 N4 C14 C13 -18.61(18)
Mn1 N4 C14 C15 166.15(12)
Mn1 N4 C18 C17 -167.80(13)
N1 C4 C5 C6 0.3(3)
N2 C3 C4 N1 32.0(2)
N2 C3 C4 C5 -150.90(16)
N2 C13 C14 N4 28.7(2)
N2 C13 C14 C15 -155.92(15)
N3 C1 C2 N2 -30.8(2)
N3 C1 C9 C10 0.0(2)
N4 C14 C15 C16 2.5(2)
C1 N3 C12 C11 0.6(2)
C1 C9 C10 C11 -0.1(2)
C2 N2 C3 C4 -162.15(14)
C2 N2 C13 C14 97.84(16)
C2 C1 C9 C10 176.25(15)
C3 N2 C2 C1 151.62(14)
C3 N2 C13 C14 -138.27(15)
C3 C4 C5 C6 -176.65(17)
C4 N1 C8 C7 -1.7(3)
C4 C5 C6 C7 -1.7(3)
C5 C6 C7 C8 1.3(3)
C6 C7 C8 N1 0.4(3)
C8 N1 C4 C3 178.47(15)
C8 N1 C4 C5 1.3(2)
C9 C1 C2 N2 152.78(14)
C9 C10 C11 C12 0.4(2)
C10 C11 C12 N3 -0.7(2)
C12 N3 C1 C2 -176.64(13)
C12 N3 C1 C9 -0.2(2)
C13 N2 C2 C1 -84.62(16)
C13 N2 C3 C4 73.20(17)
C13 C14 C15 C16 -172.67(16)
C14 N4 C18 C17 -0.9(2)
C14 C15 C16 C17 -1.1(3)
C15 C16 C17 C18 -1.1(3)
C16 C17 C18 N4 2.2(3)
C18 N4 C14 C13 173.78(14)
C18 N4 C14 C15 -1.5(2)
C22 C23 C24 C25 -0.4(3)
C23 C22 C27 C26 2.7(2)
C23 C22 B1 C28 -109.03(17)
C23 C22 B1 C34 129.87(15)
C23 C22 B1 C40 9.5(2)
C23 C24 C25 C26 1.4(3)
C24 C25 C26 C27 -0.4(3)
C25 C26 C27 C22 -1.7(3)
C27 C22 C23 C24 -1.6(2)
C27 C22 B1 C28 70.36(17)
C27 C22 B1 C34 -50.73(17)
C27 C22 B1 C40 -171.13(14)
C28 C29 C30 C31 -0.4(2)
C29 C28 C33 C32 0.1(2)
C29 C28 B1 C22 -15.7(2)
C29 C28 B1 C34 104.11(16)
C29 C28 B1 C40 -136.36(14)
C29 C30 C31 C32 0.3(2)
C30 C31 C32 C33 0.1(3)
C31 C32 C33 C28 -0.2(3)
C33 C28 C29 C30 0.3(2)
C33 C28 B1 C22 163.65(13)
C33 C28 B1 C34 -76.48(17)
C33 C28 B1 C40 43.04(18)
C34 C35 C36 C37 0.6(3)
C35 C34 C39 C38 1.4(2)
C35 C34 B1 C22 146.46(14)
C35 C34 B1 C28 25.47(19)
C35 C34 B1 C40 -92.54(16)
C35 C36 C37 C38 0.9(3)
C36 C37 C38 C39 -1.2(2)
C37 C38 C39 C34 0.0(2)
C39 C34 C35 C36 -1.7(2)
C39 C34 B1 C22 -37.39(18)
C39 C34 B1 C28 -158.39(13)
C39 C34 B1 C40 83.61(16)
C40 C41 C42 C43 -0.6(3)
C41 C40 C45 C44 -0.1(3)
C41 C40 B1 C22 107.07(16)
C41 C40 B1 C28 -132.55(14)
C41 C40 B1 C34 -12.55(19)
C41 C42 C43 C44 0.6(3)
C42 C43 C44 C45 -0.4(3)
C43 C44 C45 C40 0.1(3)
C45 C40 C41 C42 0.3(2)
C45 C40 B1 C22 -72.30(18)
C45 C40 B1 C28 48.07(18)
C45 C40 B1 C34 168.08(14)
B1 C22 C23 C24 177.84(16)
B1 C22 C27 C26 -176.78(15)
B1 C28 C29 C30 179.69(14)
B1 C28 C33 C32 -179.38(14)
B1 C34 C35 C36 174.68(15)
B1 C34 C39 C38 -175.12(14)
B1 C40 C41 C42 -179.08(14)
B1 C40 C45 C44 179.36(17)

_cod_database_fobs_code 2242555
